data_4314205
loop_
_publ_author_name
'Carl J. Carrano'
'Balwant S. Chohan'
'Brian S. Hammes'
'Brian W. Kail'
'Victor N. Nemykin'
'Partha Basu'

_publ_section_title
;
 Donor Atom Dependent Geometric Isomers in Mononuclear Oxo-Molybdenum(V)
 Complexes: Implications for Coordinated Endogenous Ligation in
 Molybdoenzymes
;
_journal_name_full 'Inorganic Chemistry'
_journal_page_first 5999
_journal_page_last 6007
_journal_paper_doi 10.1021/ic0262785
_journal_volume 42
_journal_year 2003
_chemical_formula_sum 'C18 H21 Cl4 Mo N4 O2'
_chemical_formula_weight 563.13
_chemical_name_systematic
;
  ?
;
_space_group_IT_number 2
_symmetry_cell_setting triclinic
_symmetry_space_group_name_Hall '-P 1'
_symmetry_space_group_name_H-M 'P -1'
_atom_sites_solution_hydrogens geom
_atom_sites_solution_primary direct
_atom_sites_solution_secondary difmap
_audit_creation_method SHELXL
_cell_angle_alpha 98.03(2)
_cell_angle_beta 103.21(2)
_cell_angle_gamma 110.05(2)
_cell_formula_units_Z 2
_cell_length_a 8.9607(12)
_cell_length_b 10.596(4)
_cell_length_c 13.2998(13)
_cell_measurement_reflns_used 38
_cell_measurement_temperature 293(2)
_cell_measurement_theta_max 12.37
_cell_measurement_theta_min 3.22
_cell_volume 1121.6(5)
_computing_cell_refinement 'Siemens XSCANS'
_computing_data_collection 'Siemens XSCANS'
_computing_data_reduction 'Siemens SHELXTL'
_computing_molecular_graphics 'Siemens SHELXTL'
_computing_publication_material 'Siemens SHELXTL'
_computing_structure_refinement 'SHELXL-93 (Sheldrick, 1993)'
_computing_structure_solution 'SHELXS-86 (Sheldrick, 1990)'
_diffrn_ambient_temperature 293(2)
_diffrn_measurement_device 'Siemens P4'
_diffrn_measurement_method '2\q/\w scans'
_diffrn_radiation_monochromator graphite
_diffrn_radiation_source 'fine-focus sealed tube'
_diffrn_radiation_type MoK\a
_diffrn_radiation_wavelength 0.71073
_diffrn_reflns_av_R_equivalents 0.0858
_diffrn_reflns_av_sigmaI/netI 0.2123
_diffrn_reflns_limit_h_max 9
_diffrn_reflns_limit_h_min 0
_diffrn_reflns_limit_k_max 10
_diffrn_reflns_limit_k_min -11
_diffrn_reflns_limit_l_max 13
_diffrn_reflns_limit_l_min -14
_diffrn_reflns_number 3095
_diffrn_reflns_theta_max 22.50
_diffrn_reflns_theta_min 2.11
_diffrn_standards_decay_% none
_diffrn_standards_interval_count 97
_diffrn_standards_interval_time n/a
_diffrn_standards_number 2
_exptl_absorpt_coefficient_mu 1.083
_exptl_absorpt_correction_T_max n/a
_exptl_absorpt_correction_T_min n/a
_exptl_absorpt_correction_type none
_exptl_crystal_colour brown
_exptl_crystal_density_diffrn 1.667
_exptl_crystal_density_meas ?
_exptl_crystal_density_method n/a
_exptl_crystal_description 'thin plate'
_exptl_crystal_F_000 566
_exptl_crystal_size_max 0.6
_exptl_crystal_size_mid 0.4
_exptl_crystal_size_min 0.1
_refine_diff_density_max 1.153
_refine_diff_density_min -1.356
_refine_diff_density_rms 0.176
_refine_ls_extinction_coef n/a
_refine_ls_extinction_method none
_refine_ls_goodness_of_fit_all 1.008
_refine_ls_goodness_of_fit_obs 1.091
_refine_ls_hydrogen_treatment riding
_refine_ls_matrix_type full
_refine_ls_number_parameters 262
_refine_ls_number_reflns 2871
_refine_ls_number_restraints 0
_refine_ls_restrained_S_all 1.014
_refine_ls_restrained_S_obs 1.091
_refine_ls_R_factor_all 0.2090
_refine_ls_R_factor_obs 0.0963
_refine_ls_shift/esd_max 0.014
_refine_ls_shift/esd_mean 0.001
_refine_ls_structure_factor_coef Fsqd
_refine_ls_weighting_details 'w=1/[\s^2^(Fo^2^)+(0.0974P)^2^+20.1658P] where P=(Fo^2^+2Fc^2^)/3'
_refine_ls_weighting_scheme calc
_refine_ls_wR_factor_all 0.2810
_refine_ls_wR_factor_obs 0.2040
_reflns_number_observed 1402
_reflns_number_total 2873
_reflns_observed_criterion >2sigma(I)
_cod_data_source_file ic0262785_1.cif
_cod_data_source_block 1
_cod_depositor_comments
;
The following automatic conversions were performed:

'_symmetry_cell_setting' value 'Triclinic' changed to 'triclinic'
according to the built-in table from CIF Core dictionary named
'cif_core.dic' version 2.4.1 from 2010-06-29.

Automatic conversion script
Id: cif_fix_values 1646 2011-03-28 12:23:43Z adriana 

The following automatic conversions were performed:

'_exptl_crystal_density_meas' value 'n/a' was changed to '?' - the
value is perceived as not measured.

Automatic conversion script
Id: cif_fix_values 3008 2015-01-20 13:52:24Z robertas 

The following automatic conversions were performed:

'_refine_ls_weighting_scheme' value 'calc
w=1/[\s^2^(Fo^2^)+(0.0974P)^2^+20.1658P] where P=(Fo^2^+2Fc^2^)/3'
was changed to 'calc'. New tag '_refine_ls_weighting_details' was
created. The value of the new tag was set to
'w=1/[\s^2^(Fo^2^)+(0.0974P)^2^+20.1658P] where P=(Fo^2^+2Fc^2^)/3'.

Automatic conversion script
Id: cif_fix_values 3143 2015-03-26 13:38:13Z robertas 
;
_cod_database_code 4314205

loop_
_symmetry_equiv_pos_as_xyz
'x, y, z'
'-x, -y, -z'

loop_
_atom_site_aniso_label
_atom_site_aniso_U_11
_atom_site_aniso_U_22
_atom_site_aniso_U_33
_atom_site_aniso_U_23
_atom_site_aniso_U_13
_atom_site_aniso_U_12
Mo1 0.0547(15) 0.0362(11) 0.0328(11) 0.0084(8) 0.0203(10) 0.0205(10)
Cl1 0.063(5) 0.070(4) 0.056(4) 0.014(3) 0.033(4) 0.029(4)
Cl2 0.075(5) 0.053(4) 0.043(3) 0.012(3) 0.015(3) 0.027(4)
O1 0.048(10) 0.034(8) 0.045(9) -0.001(7) 0.014(8) 0.009(7)
O2 0.041(10) 0.042(9) 0.033(8) 0.010(7) 0.012(7) 0.015(8)
N1 0.047(12) 0.033(10) 0.019(9) -0.002(8) -0.014(9) 0.019(9)
N2 0.044(12) 0.049(11) 0.029(9) 0.006(8) 0.020(9) 0.015(10)
N3 0.057(13) 0.043(11) 0.016(9) -0.002(8) 0.018(9) 0.000(10)
N4 0.063(14) 0.049(11) 0.016(9) -0.010(8) 0.018(9) 0.027(10)
C1 0.074(19) 0.044(14) 0.048(14) -0.023(11) 0.022(14) 0.012(14)
C2 0.034(15) 0.041(14) 0.044(13) -0.004(11) 0.020(12) -0.002(12)
C3 0.045(16) 0.075(18) 0.023(12) -0.003(12) 0.011(11) 0.018(14)
C4 0.119(25) 0.035(14) 0.021(12) 0.004(10) 0.038(14) -0.011(15)
C5 0.083(21) 0.061(17) 0.037(13) 0.016(12) 0.026(14) 0.015(15)
C6 0.098(23) 0.047(15) 0.044(14) 0.026(12) 0.014(15) 0.007(16)
C7 0.044(15) 0.024(11) 0.036(13) 0.009(10) 0.012(11) 0.016(11)
C8 0.058(17) 0.032(12) 0.037(13) 0.006(11) 0.029(13) -0.006(12)
C9 0.038(14) 0.055(14) 0.030(12) 0.032(11) 0.013(11) 0.020(12)
C10 0.080(19) 0.043(13) 0.050(14) -0.003(11) 0.039(14) 0.029(14)
C11 0.041(14) 0.050(14) 0.047(13) 0.020(11) 0.030(12) 0.032(12)
C12 0.028(14) 0.017(11) 0.038(12) 0.001(9) 0.009(10) -0.005(10)
C13 0.051(17) 0.061(16) 0.019(11) -0.005(10) 0.021(11) 0.000(14)
C14 0.050(19) 0.066(18) 0.066(18) 0.000(14) 0.028(15) 0.014(16)
C15 0.098(26) 0.035(15) 0.048(15) 0.000(11) 0.051(17) -0.010(16)
C16 0.038(15) 0.040(14) 0.038(12) 0.011(10) 0.022(11) 0.005(12)
C17 0.027(14) 0.063(16) 0.020(10) 0.011(10) 0.021(10) 0.019(12)
C18 0.048(17) 0.090(20) 0.069(17) -0.016(15) 0.023(14) 0.029(16)
Cl3 0.100(6) 0.090(5) 0.076(5) 0.002(4) 0.024(5) 0.049(5)
Cl4 0.089(6) 0.086(5) 0.097(6) 0.020(4) 0.042(5) 0.045(5)

loop_
_atom_site_label
_atom_site_type_symbol
_atom_site_fract_x
_atom_site_fract_y
_atom_site_fract_z
_atom_site_U_iso_or_equiv
_atom_site_thermal_displace_type
_atom_site_occupancy
_atom_site_calc_flag
_atom_site_refinement_flags
_atom_site_disorder_group
Mo1 Mo 1.3468(3) 1.2255(2) 0.2523(2) 0.0391(7) Uani 1 d . .
Cl1 Cl 1.1529(8) 1.2231(6) 0.3486(5) 0.060(2) Uani 1 d . .
Cl2 Cl 1.1725(8) 1.2452(6) 0.0991(4) 0.057(2) Uani 1 d . .
O1 O 1.4701(18) 1.3922(13) 0.2986(10) 0.045(4) Uani 1 d . .
O2 O 1.2417(17) 1.0230(14) 0.2061(10) 0.038(4) Uani 1 d . .
N1 N 1.5205(21) 1.1985(16) 0.1703(11) 0.037(5) Uani 1 d . .
N2 N 1.5907(21) 1.0971(17) 0.1822(12) 0.040(5) Uani 1 d . .
N3 N 1.5097(23) 1.1787(17) 0.3805(12) 0.044(5) Uani 1 d . .
N4 N 1.5908(23) 1.0914(17) 0.3643(12) 0.042(5) Uani 1 d . .
C1 C 1.7770(31) 1.0018(22) 0.1149(17) 0.061(7) Uani 1 d . .
H1B H 1.7520(31) 0.9427(22) 0.1625(17) 0.092 Uiso 1 calc R .
H1C H 1.8949(31) 1.0531(22) 0.1346(17) 0.092 Uiso 1 calc R .
H1D H 1.7391(31) 0.9464(22) 0.0435(17) 0.092 Uiso 1 calc R .
C2 C 1.6898(26) 1.1013(22) 0.1214(17) 0.045(6) Uani 1 d . .
C3 C 1.6872(28) 1.2051(25) 0.0679(16) 0.051(6) Uani 1 d . .
H3A H 1.7408(28) 1.2287(25) 0.0170(16) 0.061 Uiso 1 calc R .
C4 C 1.5945(37) 1.2636(22) 0.1030(16) 0.067(9) Uani 1 d . .
C5 C 1.5619(32) 1.3841(23) 0.0721(17) 0.062(7) Uani 1 d . .
H5A H 1.4902(32) 1.4057(23) 0.1091(17) 0.093 Uiso 1 calc R .
H5B H 1.5093(32) 1.3614(23) -0.0032(17) 0.093 Uiso 1 calc R .
H5C H 1.6652(32) 1.4627(23) 0.0904(17) 0.093 Uiso 1 calc R .
C6 C 1.7937(33) 1.0061(23) 0.4568(17) 0.069(8) Uani 1 d . .
H6A H 1.7690(33) 0.9511(23) 0.3868(17) 0.103 Uiso 1 calc R .
H6B H 1.7668(33) 0.9465(23) 0.5038(17) 0.103 Uiso 1 calc R .
H6C H 1.9100(33) 1.0647(23) 0.4825(17) 0.103 Uiso 1 calc R .
C7 C 1.6922(26) 1.0942(19) 0.4529(16) 0.034(5) Uani 1 d . .
C8 C 1.6877(29) 1.1862(20) 0.5325(17) 0.046(6) Uani 1 d . .
H8A H 1.7468(29) 1.2071(20) 0.6040(17) 0.055 Uiso 1 calc R .
C9 C 1.5813(26) 1.2419(22) 0.4887(15) 0.037(5) Uani 1 d . .
C10 C 1.5325(30) 1.3512(21) 0.5407(17) 0.054(7) Uani 1 d . .
H10A H 1.4537(30) 1.3685(21) 0.4881(17) 0.081 Uiso 1 calc R .
H10B H 1.6295(30) 1.4349(21) 0.5730(17) 0.081 Uiso 1 calc R .
H10C H 1.4831(30) 1.3196(21) 0.5942(17) 0.081 Uiso 1 calc R .
C11 C 1.5569(26) 1.0087(20) 0.2578(15) 0.038(5) Uani 1 d . .
H11A H 1.6436(26) 0.9710(20) 0.2658(15) 0.046 Uiso 1 calc R .
C12 C 1.4000(25) 0.8852(18) 0.2155(15) 0.032(5) Uani 1 d . .
C13 C 1.4095(29) 0.7542(23) 0.2037(14) 0.049(7) Uani 1 d . .
H13A H 1.5117(29) 0.7460(23) 0.2207(14) 0.059 Uiso 1 calc R .
C14 C 1.2532(33) 0.6310(27) 0.1636(19) 0.063(8) Uani 1 d . .
H14A H 1.2538(33) 0.5426(27) 0.1533(19) 0.075 Uiso 1 calc R .
C15 C 1.1109(39) 0.6496(23) 0.1424(18) 0.066(9) Uani 1 d . .
H15A H 1.0134(39) 0.5703(23) 0.1189(18) 0.080 Uiso 1 calc R .
C16 C 1.0929(28) 0.7780(21) 0.1520(15) 0.040(6) Uani 1 d . .
H16A H 0.9897(28) 0.7845(21) 0.1332(15) 0.048 Uiso 1 calc R .
C17 C 1.2421(25) 0.8941(23) 0.1921(14) 0.033(5) Uani 1 d . .
C18 C 0.8564(31) 0.5803(26) 0.3988(20) 0.072(8) Uani 1 d . .
H18A H 0.7476(31) 0.5306(26) 0.4061(20) 0.086 Uiso 1 calc R .
H18B H 0.9308(31) 0.6309(26) 0.4694(20) 0.086 Uiso 1 calc R .
Cl3 Cl 0.9299(10) 0.4597(8) 0.3451(6) 0.087(2) Uani 1 d . .
Cl4 Cl 0.8415(10) 0.6965(8) 0.3219(6) 0.086(2) Uani 1 d . .

loop_
_atom_type_symbol
_atom_type_description
_atom_type_scat_dispersion_real
_atom_type_scat_dispersion_imag
_atom_type_scat_source
C C 0.0033 0.0016 'International Tables Vol C Tables 4.2.6.8 and 6.1.1.4'
H H 0.0000 0.0000 'International Tables Vol C Tables 4.2.6.8 and 6.1.1.4'
N N 0.0061 0.0033 'International Tables Vol C Tables 4.2.6.8 and 6.1.1.4'
O O 0.0106 0.0060 'International Tables Vol C Tables 4.2.6.8 and 6.1.1.4'
Cl Cl 0.1484 0.1585 'International Tables Vol C Tables 4.2.6.8 and 6.1.1.4'
Mo Mo -1.6832 0.6857 'International Tables Vol C Tables 4.2.6.8 and 6.1.1.4'

loop_
_geom_angle_atom_site_label_1
_geom_angle_atom_site_label_2
_geom_angle_atom_site_label_3
_geom_angle
_geom_angle_site_symmetry_1
_geom_angle_site_symmetry_3
_geom_angle_publ_flag
O1 Mo1 O2 168.8(7) . . ?
O1 Mo1 N1 89.1(6) . . ?
O2 Mo1 N1 83.2(6) . . ?
O1 Mo1 N3 88.8(6) . . ?
O2 Mo1 N3 82.1(6) . . ?
N1 Mo1 N3 81.4(6) . . ?
O1 Mo1 Cl2 97.7(5) . . ?
O2 Mo1 Cl2 90.7(4) . . ?
N1 Mo1 Cl2 92.8(4) . . ?
N3 Mo1 Cl2 171.2(5) . . ?
O1 Mo1 Cl1 97.4(5) . . ?
O2 Mo1 Cl1 89.6(4) . . ?
N1 Mo1 Cl1 171.5(5) . . ?
N3 Mo1 Cl1 93.0(5) . . ?
Cl2 Mo1 Cl1 91.9(2) . . ?
C17 O2 Mo1 154.1(13) . . ?
C4 N1 N2 102.3(19) . . ?
C4 N1 Mo1 134.5(17) . . ?
N2 N1 Mo1 123.2(12) . . ?
C2 N2 N1 110.5(17) . . ?
C2 N2 C11 127.9(19) . . ?
N1 N2 C11 121.5(15) . . ?
N4 N3 C9 102.9(17) . . ?
N4 N3 Mo1 124.6(11) . . ?
C9 N3 Mo1 131.5(15) . . ?
C7 N4 N3 111.6(14) . . ?
C7 N4 C11 127.8(18) . . ?
N3 N4 C11 120.6(17) . . ?
N2 C2 C3 106.9(20) . . ?
N2 C2 C1 122.2(20) . . ?
C3 C2 C1 130.9(20) . . ?
C4 C3 C2 107.2(21) . . ?
C3 C4 N1 112.8(23) . . ?
C3 C4 C5 126.5(21) . . ?
N1 C4 C5 120.7(25) . . ?
N4 C7 C8 108.6(19) . . ?
N4 C7 C6 122.0(18) . . ?
C8 C7 C6 129.4(21) . . ?
C9 C8 C7 107.3(20) . . ?
C8 C9 N3 109.5(19) . . ?
C8 C9 C10 129.5(19) . . ?
N3 C9 C10 120.9(19) . . ?
N4 C11 C12 117.3(16) . . ?
N4 C11 N2 111.4(16) . . ?
C12 C11 N2 114.2(17) . . ?
C13 C12 C17 119.5(19) . . ?
C13 C12 C11 118.0(19) . . ?
C17 C12 C11 122.4(18) . . ?
C12 C13 C14 118.2(22) . . ?
C15 C14 C13 118.1(25) . . ?
C14 C15 C16 126.5(25) . . ?
C17 C16 C15 114.8(22) . . ?
O2 C17 C16 120.5(18) . . ?
O2 C17 C12 116.5(18) . . ?
C16 C17 C12 122.9(20) . . ?
Cl4 C18 Cl3 113.0(13) . . ?

loop_
_geom_bond_atom_site_label_1
_geom_bond_atom_site_label_2
_geom_bond_distance
_geom_bond_site_symmetry_2
_geom_bond_publ_flag
Mo1 O1 1.663(13) . ?
Mo1 O2 1.962(13) . ?
Mo1 N1 2.16(2) . ?
Mo1 N3 2.21(2) . ?
Mo1 Cl2 2.351(6) . ?
Mo1 Cl1 2.378(6) . ?
O2 C17 1.35(2) . ?
N1 C4 1.36(2) . ?
N1 N2 1.43(2) . ?
N2 C2 1.32(2) . ?
N2 C11 1.48(2) . ?
N3 N4 1.38(2) . ?
N3 C9 1.39(2) . ?
N4 C7 1.30(2) . ?
N4 C11 1.46(2) . ?
C1 C2 1.52(3) . ?
C2 C3 1.39(3) . ?
C3 C4 1.32(3) . ?
C4 C5 1.49(3) . ?
C6 C7 1.51(3) . ?
C7 C8 1.35(3) . ?
C8 C9 1.35(3) . ?
C9 C10 1.51(3) . ?
C11 C12 1.48(3) . ?
C12 C13 1.41(3) . ?
C12 C17 1.42(3) . ?
C13 C14 1.47(3) . ?
C14 C15 1.33(3) . ?
C15 C16 1.42(3) . ?
C16 C17 1.40(3) . ?
C18 Cl4 1.73(3) . ?
C18 Cl3 1.76(2) . ?
